data_7007798
loop_
_publ_author_name
'Clarkson, Guy J.'
'Gibson, Vernon C.'
'Goh, Peter K. Y.'
'Hammond, Max L.'
'Knight, Paul D.'
'Scott, Peter'
'Smit, Theo M.'
'White, Andrew J. P.'
'Williams, David J.'

_publ_section_title
;
 Group 4 catalysts for ethene polymerization containing tetradentate
 salicylaldiminato ligands.
;
_journal_issue 46
_journal_name_full 'Dalton transactions (Cambridge, England : 2003)'
_journal_page_first 5484
_journal_page_last 5491
_journal_paper_doi 10.1039/b610555f
_journal_year 2006
_chemical_formula_sum 'C46 H57 Cl2 N3 O2 Zr'
_chemical_formula_weight 846.07
_chemical_name_systematic
;
?
;
_space_group_IT_number 61
_symmetry_cell_setting orthorhombic
_symmetry_space_group_name_Hall '-P 2ac 2ab'
_symmetry_space_group_name_H-M 'P b c a'
_atom_sites_solution_hydrogens geom
_atom_sites_solution_primary direct
_atom_sites_solution_secondary difmap
_audit_creation_method SHELXL
_cell_angle_alpha 90.00
_cell_angle_beta 90.00
_cell_angle_gamma 90.00
_cell_formula_units_Z 8
_cell_length_a 25.981(4)
_cell_length_b 13.1764(4)
_cell_length_c 26.4518(14)
_cell_measurement_reflns_used 23
_cell_measurement_temperature 293(2)
_cell_measurement_theta_max 28.00
_cell_measurement_theta_min 10.80
_cell_volume 9055.4(15)
_computing_cell_refinement 'Siemens XSCANS'
_computing_data_collection 'Siemens XSCANS'
_computing_data_reduction 'Siemens SHELXTL'
_computing_molecular_graphics 'Siemens SHELXTL'
_computing_publication_material 'Siemens SHELXTL'
_computing_structure_refinement 'SHELXL-93 (Sheldrick, 1993)'
_computing_structure_solution 'SHELXS-86 (Sheldrick, 1990)'
_diffrn_ambient_temperature 293(2)
_diffrn_measurement_device 'Siemens P4'
_diffrn_measurement_method '\w scans'
_diffrn_radiation_monochromator graphite
_diffrn_radiation_source 'fine-focus sealed tube'
_diffrn_radiation_type CuK\a
_diffrn_radiation_wavelength 1.54178
_diffrn_reflns_av_R_equivalents 0.0000
_diffrn_reflns_av_sigmaI/netI 0.0458
_diffrn_reflns_limit_h_max 0
_diffrn_reflns_limit_h_min -29
_diffrn_reflns_limit_k_max 14
_diffrn_reflns_limit_k_min 0
_diffrn_reflns_limit_l_max 0
_diffrn_reflns_limit_l_min -29
_diffrn_reflns_number 6721
_diffrn_reflns_theta_max 60.00
_diffrn_reflns_theta_min 3.34
_diffrn_standards_interval_count 97
_diffrn_standards_number 3
_exptl_absorpt_coefficient_mu 3.364
_exptl_absorpt_correction_T_max 0.3817
_exptl_absorpt_correction_T_min 0.2918
_exptl_absorpt_correction_type psi-scan
_exptl_absorpt_process_details
;
SHELXTL, Bruker AXS Ltd.,
Version 5.03 (release 1994)
Semi-empirical absorption correction using psi-scans
implemented in the XPREP program.
;
_exptl_crystal_colour Yellow
_exptl_crystal_density_diffrn 1.241
_exptl_crystal_description prisms
_exptl_crystal_F_000 3552
_exptl_crystal_size_max 0.30
_exptl_crystal_size_mid 0.23
_exptl_crystal_size_min 0.23
_refine_diff_density_max 0.325
_refine_diff_density_min -0.462
_refine_diff_density_rms 0.057
_refine_ls_extinction_coef 0.00030(2)
_refine_ls_extinction_expression Fc^*^=kFc[1+0.001xFc^2^\l^3^/sin(2\q)]^-1/4^
_refine_ls_extinction_method SHELXL
_refine_ls_goodness_of_fit_all 1.032
_refine_ls_goodness_of_fit_obs 1.080
_refine_ls_matrix_type full
_refine_ls_number_parameters 488
_refine_ls_number_reflns 6282
_refine_ls_number_restraints 0
_refine_ls_restrained_S_all 1.048
_refine_ls_restrained_S_obs 1.080
_refine_ls_R_factor_all 0.0599
_refine_ls_R_factor_obs 0.0414
_refine_ls_shift/esd_max 0.000
_refine_ls_shift/esd_mean 0.000
_refine_ls_structure_factor_coef Fsqd
_refine_ls_weighting_details 'w=1/[\s^2^(Fo^2^)+(0.0520P)^2^+1.5059P] where P=(Fo^2^+2Fc^2^)/3'
_refine_ls_weighting_scheme calc
_refine_ls_wR_factor_all 0.1056
_refine_ls_wR_factor_obs 0.0946
_reflns_number_observed 5185
_reflns_number_total 6721
_reflns_observed_criterion >2sigma(I)
_cod_data_source_file b610555f.txt
_cod_data_source_block VG0106
_cod_depositor_comments
;
The following automatic conversions were performed:
'_symmetry_cell_setting' value 'Orthorhombic' changed to 'orthorhombic'
according to '/home/saulius/struct/CIF-dictionaries/cif_core.dic'
dictionary named 'cif_core.dic' version 2.4.1 from 2010-06-29.

Automatic conversion script
Id: cif_fix_enum 1527 2010-12-29 10:47:43Z saulius 

The following automatic conversions were performed:

'_refine_ls_weighting_scheme' value 'calc
w=1/[\s^2^(Fo^2^)+(0.0520P)^2^+1.5059P] where P=(Fo^2^+2Fc^2^)/3' was
changed to 'calc'. New tag '_refine_ls_weighting_details' was
created. The value of the new tag was set to
'w=1/[\s^2^(Fo^2^)+(0.0520P)^2^+1.5059P] where P=(Fo^2^+2Fc^2^)/3'.

Automatic conversion script
Id: cif_fix_values 3143 2015-03-26 13:38:13Z robertas 
;
_cod_original_cell_volume 9055.6(15)
_cod_original_sg_symbol_H-M Pbca
_cod_original_formula_sum 'C46 H57 N3 O2 Cl2 Zr'
_cod_database_code 7007798

loop_
_symmetry_equiv_pos_as_xyz
'x, y, z'
'-x+1/2, -y, z+1/2'
'-x, y+1/2, -z+1/2'
'x+1/2, -y+1/2, -z'
'-x, -y, -z'
'x-1/2, y, -z-1/2'
'x, -y-1/2, z-1/2'
'-x-1/2, y-1/2, z'

loop_
_atom_site_aniso_label
_atom_site_aniso_U_11
_atom_site_aniso_U_22
_atom_site_aniso_U_33
_atom_site_aniso_U_23
_atom_site_aniso_U_13
_atom_site_aniso_U_12
Zr 0.0399(2) 0.0391(2) 0.0341(2) -0.00249(12) -0.00428(12) 0.00262(12)
Cl1 0.0523(5) 0.0580(5) 0.0529(5) -0.0058(4) -0.0087(4) -0.0096(4)
Cl2 0.0737(7) 0.0523(5) 0.0529(5) 0.0098(4) -0.0060(5) 0.0124(5)
O1 0.0429(14) 0.0497(14) 0.0415(13) -0.0052(11) -0.0011(11) -0.0017(11)
C1 0.036(2) 0.041(2) 0.040(2) -0.0014(15) -0.0071(15) 0.0014(15)
C2 0.036(2) 0.046(2) 0.048(2) -0.001(2) -0.004(2) 0.001(2)
C3 0.035(2) 0.061(2) 0.054(2) -0.004(2) -0.004(2) -0.003(2)
C4 0.043(2) 0.052(2) 0.047(2) -0.007(2) -0.011(2) 0.000(2)
C5 0.041(2) 0.052(2) 0.041(2) -0.004(2) 0.001(2) 0.000(2)
C6 0.035(2) 0.042(2) 0.040(2) -0.0029(15) -0.0030(14) 0.0014(14)
C7 0.038(2) 0.043(2) 0.039(2) -0.0015(14) 0.0019(14) 0.0002(15)
N7 0.033(2) 0.0374(15) 0.044(2) -0.0024(12) 0.0007(12) -0.0010(12)
C8 0.033(2) 0.042(2) 0.048(2) -0.0101(15) 0.0022(15) -0.0022(15)
C9 0.042(2) 0.051(2) 0.051(2) -0.004(2) -0.003(2) 0.001(2)
C10 0.043(2) 0.072(3) 0.072(3) -0.013(2) -0.004(2) 0.008(2)
C11 0.037(2) 0.090(4) 0.081(3) -0.020(3) 0.004(2) -0.006(2)
C12 0.049(2) 0.073(3) 0.068(3) -0.009(2) 0.017(2) -0.016(2)
C13 0.044(2) 0.051(2) 0.050(2) -0.010(2) 0.009(2) -0.004(2)
C14 0.062(3) 0.058(2) 0.047(2) 0.004(2) 0.017(2) -0.003(2)
C15 0.067(3) 0.043(2) 0.044(2) -0.002(2) 0.001(2) 0.001(2)
C16 0.059(2) 0.044(2) 0.036(2) -0.0039(15) -0.001(2) 0.005(2)
C17 0.075(3) 0.066(3) 0.032(2) 0.001(2) -0.001(2) 0.004(2)
C18 0.081(3) 0.088(3) 0.041(2) -0.006(2) -0.017(2) 0.014(3)
C19 0.060(3) 0.087(3) 0.052(2) -0.008(2) -0.018(2) 0.014(2)
C20 0.050(2) 0.061(2) 0.045(2) 0.000(2) -0.004(2) 0.013(2)
C21 0.056(2) 0.042(2) 0.034(2) -0.0021(15) -0.007(2) 0.012(2)
N22 0.048(2) 0.045(2) 0.0299(14) 0.0002(12) -0.0027(12) 0.0047(13)
C22 0.047(2) 0.048(2) 0.035(2) 0.000(2) -0.0017(15) 0.006(2)
C23 0.044(2) 0.048(2) 0.033(2) -0.0048(15) -0.0018(15) 0.007(2)
C24 0.055(2) 0.053(2) 0.038(2) 0.002(2) -0.003(2) 0.009(2)
C25 0.055(2) 0.054(2) 0.044(2) -0.010(2) -0.002(2) 0.009(2)
C26 0.046(2) 0.069(3) 0.033(2) -0.008(2) 0.001(2) 0.010(2)
C27 0.038(2) 0.057(2) 0.035(2) -0.001(2) -0.0003(14) 0.003(2)
C28 0.036(2) 0.047(2) 0.038(2) -0.0011(15) -0.0034(14) 0.0023(15)
O28 0.0533(15) 0.0428(13) 0.0362(12) 0.0006(10) -0.0013(11) 0.0053(11)
C29 0.045(2) 0.060(3) 0.052(2) -0.001(2) 0.004(2) -0.001(2)
C30 0.065(3) 0.087(4) 0.057(3) 0.017(2) 0.010(2) -0.004(3)
C31 0.057(3) 0.083(3) 0.071(3) -0.011(2) 0.012(2) 0.011(2)
C32 0.046(3) 0.107(4) 0.074(3) -0.005(3) 0.009(2) -0.023(3)
C33 0.047(2) 0.077(3) 0.054(2) -0.008(2) -0.010(2) -0.001(2)
C34 0.083(3) 0.103(4) 0.043(2) -0.008(2) -0.009(2) -0.020(3)
C35 0.097(4) 0.096(4) 0.071(3) -0.028(3) 0.003(3) -0.036(3)
C36 0.084(4) 0.201(9) 0.086(4) -0.047(5) -0.043(4) 0.060(5)
C37 0.077(3) 0.062(3) 0.052(2) -0.016(2) 0.001(2) 0.019(2)
C38 0.105(5) 0.080(4) 0.078(3) -0.034(3) -0.007(3) 0.004(3)
C39 0.273(12) 0.057(3) 0.075(4) -0.009(3) -0.004(5) 0.055(5)
C40 0.095(5) 0.107(5) 0.136(6) -0.041(5) 0.025(4) 0.034(4)
C41 0.058(3) 0.065(3) 0.041(2) 0.006(2) 0.009(2) 0.002(2)
C42 0.083(3) 0.077(3) 0.046(2) 0.009(2) -0.007(2) 0.021(3)
C43 0.129(5) 0.096(4) 0.044(2) 0.011(3) 0.032(3) 0.017(4)
C44 0.079(3) 0.098(4) 0.088(4) 0.026(3) 0.002(3) -0.038(3)
N50 0.094(4) 0.146(5) 0.093(4) -0.041(4) 0.010(3) -0.016(4)
C51 0.057(3) 0.096(4) 0.073(3) -0.007(3) 0.004(2) 0.000(3)
C52 0.080(4) 0.106(5) 0.102(5) -0.032(4) 0.005(3) 0.008(3)

loop_
_atom_site_label
_atom_site_type_symbol
_atom_site_fract_x
_atom_site_fract_y
_atom_site_fract_z
_atom_site_U_iso_or_equiv
_atom_site_thermal_displace_type
_atom_site_occupancy
_atom_site_calc_flag
_atom_site_refinement_flags
_atom_site_disorder_group
Zr Zr 0.047931(11) 0.01821(2) 0.152955(10) 0.03772(11) Uani 1 d . .
Cl1 Cl -0.02658(4) -0.09174(8) 0.13975(4) 0.0544(2) Uani 1 d . .
Cl2 Cl 0.01893(5) 0.16472(8) 0.10453(4) 0.0596(3) Uani 1 d . .
O1 O 0.10370(10) 0.0954(2) 0.18494(9) 0.0447(6) Uani 1 d . .
C1 C 0.12140(14) 0.1389(3) 0.22712(13) 0.0393(8) Uani 1 d . .
C2 C 0.17133(14) 0.1798(3) 0.22921(14) 0.0432(8) Uani 1 d . .
C3 C 0.18784(15) 0.2158(3) 0.2756(2) 0.0500(9) Uani 1 d . .
H3A H 0.22100(15) 0.2420(3) 0.2777(2) 0.060 Uiso 1 calc R .
C4 C 0.1578(2) 0.2152(3) 0.3197(2) 0.0473(9) Uani 1 d . .
C5 C 0.10753(15) 0.1815(3) 0.31546(14) 0.0449(8) Uani 1 d . .
H5A H 0.08590(15) 0.1844(3) 0.34344(14) 0.054 Uiso 1 calc R .
C6 C 0.08857(14) 0.1426(3) 0.26915(13) 0.0392(8) Uani 1 d . .
C7 C 0.03509(14) 0.1132(3) 0.26747(13) 0.0398(8) Uani 1 d . .
H7A H 0.01584(14) 0.1263(3) 0.29638(13) 0.048 Uiso 1 calc R .
N7 N 0.01064(11) 0.0702(2) 0.23004(11) 0.0381(6) Uani 1 d . .
C8 C -0.04483(14) 0.0601(3) 0.23654(14) 0.0411(8) Uani 1 d . .
C9 C -0.0757(2) 0.1175(3) 0.2049(2) 0.0480(9) Uani 1 d . .
H9A H -0.0604(2) 0.1614(3) 0.1819(2) 0.058 Uiso 1 calc R .
C10 C -0.1281(2) 0.1110(4) 0.2067(2) 0.0625(11) Uani 1 d . .
H10A H -0.1484(2) 0.1513(4) 0.1858(2) 0.075 Uiso 1 calc R .
C11 C -0.1506(2) 0.0434(4) 0.2401(2) 0.0696(13) Uani 1 d . .
H11A H -0.1862(2) 0.0373(4) 0.2414(2) 0.083 Uiso 1 calc R .
C12 C -0.1202(2) -0.0149(4) 0.2716(2) 0.0633(12) Uani 1 d . .
H12A H -0.1358(2) -0.0600(4) 0.2938(2) 0.076 Uiso 1 calc R .
C13 C -0.0664(2) -0.0081(3) 0.27089(15) 0.0487(9) Uani 1 d . .
C14 C -0.0350(2) -0.0754(3) 0.3055(2) 0.0558(10) Uani 1 d . .
H14A H -0.0584(2) -0.1167(3) 0.3253(2) 0.067 Uiso 1 calc R .
H14B H -0.0160(2) -0.0327(3) 0.3287(2) 0.067 Uiso 1 calc R .
C15 C 0.0035(2) -0.1464(3) 0.27783(15) 0.0513(9) Uani 1 d . .
H15A H -0.0032(2) -0.2158(3) 0.28799(15) 0.062 Uiso 1 calc R .
H15B H -0.0025(2) -0.1418(3) 0.24171(15) 0.062 Uiso 1 calc R .
C16 C 0.0593(2) -0.1224(3) 0.28821(14) 0.0465(9) Uani 1 d . .
C17 C 0.0763(2) -0.1134(3) 0.33789(14) 0.0579(11) Uani 1 d . .
H17A H 0.0528(2) -0.1213(3) 0.36409(14) 0.069 Uiso 1 calc R .
C18 C 0.1271(2) -0.0932(4) 0.3495(2) 0.0698(13) Uani 1 d . .
H18A H 0.1371(2) -0.0865(4) 0.3831(2) 0.084 Uiso 1 calc R .
C19 C 0.1633(2) -0.0829(4) 0.3115(2) 0.0663(13) Uani 1 d . .
H19A H 0.1974(2) -0.0682(4) 0.3191(2) 0.080 Uiso 1 calc R .
C20 C 0.1475(2) -0.0950(3) 0.26186(15) 0.0518(9) Uani 1 d . .
H20A H 0.1715(2) -0.0901(3) 0.23590(15) 0.062 Uiso 1 calc R .
C21 C 0.0965(2) -0.1143(3) 0.25033(13) 0.0440(9) Uani 1 d . .
N22 N 0.08346(12) -0.1214(2) 0.19719(11) 0.0407(7) Uani 1 d . .
C22 C 0.10005(15) -0.2019(3) 0.17495(14) 0.0435(8) Uani 1 d . .
H22A H 0.11028(15) -0.2545(3) 0.19609(14) 0.052 Uiso 1 calc R .
C23 C 0.10486(15) -0.2210(3) 0.12113(13) 0.0417(8) Uani 1 d . .
C24 C 0.1176(2) -0.3191(3) 0.10584(14) 0.0488(9) Uani 1 d . .
H24A H 0.1189(2) -0.3708(3) 0.12977(14) 0.059 Uiso 1 calc R .
C25 C 0.1285(2) -0.3413(3) 0.05568(15) 0.0510(9) Uani 1 d . .
C26 C 0.1282(2) -0.2592(3) 0.02199(14) 0.0491(9) Uani 1 d . .
H26A H 0.1360(2) -0.2727(3) -0.01166(14) 0.059 Uiso 1 calc R .
C27 C 0.11732(14) -0.1605(3) 0.03477(13) 0.0433(8) Uani 1 d . .
C28 C 0.10366(14) -0.1418(3) 0.08548(13) 0.0403(8) Uani 1 d . .
O28 O 0.09022(10) -0.0487(2) 0.10095(9) 0.0441(6) Uani 1 d . .
C29 C 0.2060(2) 0.1830(3) 0.1817(2) 0.0526(10) Uani 1 d . .
C30 C 0.1782(2) 0.2378(4) 0.1384(2) 0.0698(13) Uani 1 d . .
H30A H 0.1464(2) 0.2035(4) 0.1311(2) 0.105 Uiso 1 calc R .
H30B H 0.1996(2) 0.2375(4) 0.1088(2) 0.105 Uiso 1 calc R .
H30C H 0.1711(2) 0.3066(4) 0.1481(2) 0.105 Uiso 1 calc R .
C31 C 0.2192(2) 0.0748(4) 0.1649(2) 0.0700(13) Uani 1 d . .
H31A H 0.1879(2) 0.0380(4) 0.1584(2) 0.105 Uiso 1 calc R .
H31B H 0.2383(2) 0.0413(4) 0.1911(2) 0.105 Uiso 1 calc R .
H31C H 0.2395(2) 0.0772(4) 0.1346(2) 0.105 Uiso 1 calc R .
C32 C 0.2561(2) 0.2401(5) 0.1917(2) 0.0758(15) Uani 1 d . .
H32A H 0.2484(2) 0.3081(5) 0.2023(2) 0.114 Uiso 1 calc R .
H32B H 0.2763(2) 0.2420(5) 0.1613(2) 0.114 Uiso 1 calc R .
H32C H 0.2751(2) 0.2061(5) 0.2178(2) 0.114 Uiso 1 calc R .
C33 C 0.1807(2) 0.2526(4) 0.3696(2) 0.0593(11) Uani 1 d . .
C34 C 0.1436(2) 0.2410(5) 0.4134(2) 0.0766(15) Uani 1 d . .
H34A H 0.1126(2) 0.2779(5) 0.4063(2) 0.115 Uiso 1 calc R .
H34B H 0.1591(2) 0.2674(5) 0.4436(2) 0.115 Uiso 1 calc R .
H34C H 0.1356(2) 0.1705(5) 0.4181(2) 0.115 Uiso 1 calc R .
C35 C 0.1918(3) 0.3674(5) 0.3648(2) 0.088(2) Uani 1 d . .
H35A H 0.2153(3) 0.3787(5) 0.3374(2) 0.132 Uiso 1 calc R .
H35B H 0.2068(3) 0.3918(5) 0.3957(2) 0.132 Uiso 1 calc R .
H35C H 0.1603(3) 0.4030(5) 0.3584(2) 0.132 Uiso 1 calc R .
C36 C 0.2300(3) 0.1946(7) 0.3804(2) 0.124(3) Uani 1 d . .
H36A H 0.2533(3) 0.2024(7) 0.3525(2) 0.186 Uiso 1 calc R .
H36B H 0.2222(3) 0.1240(7) 0.3850(2) 0.186 Uiso 1 calc R .
H36C H 0.2457(3) 0.2209(7) 0.4106(2) 0.186 Uiso 1 calc R .
C37 C 0.1401(2) -0.4483(4) 0.0365(2) 0.0638(12) Uani 1 d . .
C38 C 0.0992(3) -0.4766(5) -0.0029(2) 0.088(2) Uani 1 d . .
H38A H 0.0994(3) -0.4276(5) -0.0297(2) 0.132 Uiso 1 calc R .
H38B H 0.0659(3) -0.4775(5) 0.0128(2) 0.132 Uiso 1 calc R .
H38C H 0.1067(3) -0.5426(5) -0.0164(2) 0.132 Uiso 1 calc R .
C39 C 0.1392(4) -0.5255(5) 0.0779(2) 0.135(4) Uani 1 d . .
H39A H 0.1467(4) -0.5913(5) 0.0641(2) 0.202 Uiso 1 calc R .
H39B H 0.1057(4) -0.5264(5) 0.0933(2) 0.202 Uiso 1 calc R .
H39C H 0.1646(4) -0.5085(5) 0.1029(2) 0.202 Uiso 1 calc R .
C40 C 0.1924(3) -0.4483(6) 0.0098(3) 0.113(3) Uani 1 d . .
H40A H 0.1924(3) -0.3983(6) -0.0166(3) 0.169 Uiso 1 calc R .
H40B H 0.1988(3) -0.5141(6) -0.0044(3) 0.169 Uiso 1 calc R .
H40C H 0.2190(3) -0.4324(6) 0.0338(3) 0.169 Uiso 1 calc R .
C41 C 0.1206(2) -0.0738(4) -0.00417(15) 0.0546(10) Uani 1 d . .
C42 C 0.0693(2) -0.0177(4) -0.0088(2) 0.0686(13) Uani 1 d . .
H42A H 0.0431(2) -0.0644(4) -0.0195(2) 0.103 Uiso 1 calc R .
H42B H 0.0726(2) 0.0357(4) -0.0333(2) 0.103 Uiso 1 calc R .
H42C H 0.0601(2) 0.0106(4) 0.0233(2) 0.103 Uiso 1 calc R .
C43 C 0.1340(3) -0.1133(5) -0.0574(2) 0.090(2) Uani 1 d . .
H43A H 0.1661(3) -0.1492(5) -0.0563(2) 0.135 Uiso 1 calc R .
H43B H 0.1368(3) -0.0571(5) -0.0803(2) 0.135 Uiso 1 calc R .
H43C H 0.1073(3) -0.1582(5) -0.0689(2) 0.135 Uiso 1 calc R .
C44 C 0.1627(2) -0.0003(5) 0.0128(2) 0.088(2) Uani 1 d . .
H44A H 0.1948(2) -0.0360(5) 0.0157(2) 0.133 Uiso 1 calc R .
H44B H 0.1536(2) 0.0281(5) 0.0451(2) 0.133 Uiso 1 calc R .
H44C H 0.1661(2) 0.0533(5) -0.0116(2) 0.133 Uiso 1 calc R .
N50 N 0.0118(2) 0.0971(5) 0.4057(2) 0.111(2) Uani 1 d . .
C51 C 0.0129(2) 0.1535(5) 0.4370(2) 0.0751(14) Uani 1 d . .
C52 C 0.0142(3) 0.2272(5) 0.4775(3) 0.096(2) Uani 1 d . .
H52A H 0.0117(3) 0.2943(5) 0.4636(3) 0.143 Uiso 1 d R .
H52B H 0.0460(3) 0.2207(5) 0.4958(3) 0.143 Uiso 1 d R .
H52C H -0.0141(3) 0.2155(5) 0.5000(3) 0.143 Uiso 1 d R .

loop_
_atom_type_symbol
_atom_type_description
_atom_type_scat_dispersion_real
_atom_type_scat_dispersion_imag
_atom_type_scat_source
C C 0.0181 0.0091 'International Tables Vol C Tables 4.2.6.8 and 6.1.1.4'
H H 0.0000 0.0000 'International Tables Vol C Tables 4.2.6.8 and 6.1.1.4'
N N 0.0311 0.0180 'International Tables Vol C Tables 4.2.6.8 and 6.1.1.4'
O O 0.0492 0.0322 'International Tables Vol C Tables 4.2.6.8 and 6.1.1.4'
Cl Cl 0.3639 0.7018 'International Tables Vol C Tables 4.2.6.8 and 6.1.1.4'
Zr Zr -0.1862 2.2449 'International Tables Vol C Tables 4.2.6.8 and 6.1.1.4'

loop_
_geom_angle_atom_site_label_1
_geom_angle_atom_site_label_2
_geom_angle_atom_site_label_3
_geom_angle
_geom_angle_site_symmetry_1
_geom_angle_site_symmetry_3
_geom_angle_publ_flag
O1 Zr O28 96.96(11) . . ?
O1 Zr N7 77.29(10) . . ?
O28 Zr N7 164.39(10) . . ?
O1 Zr N22 84.37(11) . . ?
O28 Zr N22 77.29(10) . . ?
N7 Zr N22 87.63(10) . . ?
O1 Zr Cl2 92.53(8) . . ?
O28 Zr Cl2 99.19(8) . . ?
N7 Zr Cl2 95.58(8) . . ?
N22 Zr Cl2 174.96(8) . . ?
O1 Zr Cl1 162.60(8) . . ?
O28 Zr Cl1 94.42(8) . . ?
N7 Zr Cl1 88.30(7) . . ?
N22 Zr Cl1 85.35(8) . . ?
Cl2 Zr Cl1 98.61(4) . . ?
C1 O1 Zr 146.8(2) . . ?
O1 C1 C6 117.9(3) . . ?
O1 C1 C2 121.0(3) . . ?
C6 C1 C2 121.1(3) . . ?
C3 C2 C1 116.9(4) . . ?
C3 C2 C29 122.0(3) . . ?
C1 C2 C29 121.1(3) . . ?
C2 C3 C4 124.2(4) . . ?
C5 C4 C3 117.4(4) . . ?
C5 C4 C33 122.6(4) . . ?
C3 C4 C33 120.0(4) . . ?
C4 C5 C6 120.9(4) . . ?
C1 C6 C5 119.1(3) . . ?
C1 C6 C7 123.5(3) . . ?
C5 C6 C7 117.3(3) . . ?
N7 C7 C6 127.5(3) . . ?
C7 N7 C8 115.6(3) . . ?
C7 N7 Zr 125.6(2) . . ?
C8 N7 Zr 118.8(2) . . ?
C9 C8 C13 120.9(4) . . ?
C9 C8 N7 116.8(3) . . ?
C13 C8 N7 122.2(3) . . ?
C10 C9 C8 121.5(4) . . ?
C9 C10 C11 118.9(5) . . ?
C12 C11 C10 120.1(4) . . ?
C11 C12 C13 121.9(4) . . ?
C8 C13 C12 116.7(4) . . ?
C8 C13 C14 123.7(4) . . ?
C12 C13 C14 119.5(4) . . ?
C13 C14 C15 114.6(3) . . ?
C16 C15 C14 114.0(3) . . ?
C17 C16 C21 116.8(4) . . ?
C17 C16 C15 119.7(4) . . ?
C21 C16 C15 123.4(3) . . ?
C18 C17 C16 122.0(4) . . ?
C17 C18 C19 120.5(4) . . ?
C18 C19 C20 118.4(5) . . ?
C21 C20 C19 121.0(4) . . ?
C20 C21 C16 121.3(3) . . ?
C20 C21 N22 116.7(4) . . ?
C16 C21 N22 122.0(4) . . ?
C22 N22 C21 114.7(3) . . ?
C22 N22 Zr 123.0(2) . . ?
C21 N22 Zr 121.4(2) . . ?
N22 C22 C23 128.4(3) . . ?
C24 C23 C28 119.9(3) . . ?
C24 C23 C22 117.8(3) . . ?
C28 C23 C22 121.8(3) . . ?
C25 C24 C23 121.4(4) . . ?
C24 C25 C26 116.4(4) . . ?
C24 C25 C37 123.5(4) . . ?
C26 C25 C37 120.1(4) . . ?
C27 C26 C25 125.2(4) . . ?
C26 C27 C28 116.8(4) . . ?
C26 C27 C41 121.8(3) . . ?
C28 C27 C41 121.4(4) . . ?
O28 C28 C23 118.7(3) . . ?
O28 C28 C27 121.1(3) . . ?
C23 C28 C27 120.2(3) . . ?
C28 O28 Zr 140.2(2) . . ?
C32 C29 C31 108.7(4) . . ?
C32 C29 C30 107.4(4) . . ?
C31 C29 C30 109.0(4) . . ?
C32 C29 C2 111.6(4) . . ?
C31 C29 C2 109.9(4) . . ?
C30 C29 C2 110.2(3) . . ?
C34 C33 C36 110.0(5) . . ?
C34 C33 C4 112.4(4) . . ?
C36 C33 C4 109.2(4) . . ?
C34 C33 C35 106.3(4) . . ?
C36 C33 C35 110.5(5) . . ?
C4 C33 C35 108.4(4) . . ?
C39 C37 C25 112.4(4) . . ?
C39 C37 C40 110.6(6) . . ?
C25 C37 C40 109.2(5) . . ?
C39 C37 C38 108.7(6) . . ?
C25 C37 C38 108.3(4) . . ?
C40 C37 C38 107.6(5) . . ?
C42 C41 C44 110.0(5) . . ?
C42 C41 C27 111.4(4) . . ?
C44 C41 C27 108.2(4) . . ?
C42 C41 C43 106.6(4) . . ?
C44 C41 C43 108.8(5) . . ?
C27 C41 C43 111.9(4) . . ?
N50 C51 C52 179.7(7) . . ?

loop_
_geom_bond_atom_site_label_1
_geom_bond_atom_site_label_2
_geom_bond_distance
_geom_bond_site_symmetry_2
_geom_bond_publ_flag
Zr O1 1.962(3) . ?
Zr O28 1.969(3) . ?
Zr N7 2.359(3) . ?
Zr N22 2.367(3) . ?
Zr Cl2 2.4362(10) . ?
Zr Cl1 2.4430(10) . ?
O1 C1 1.336(4) . ?
C1 C6 1.402(5) . ?
C1 C2 1.406(5) . ?
C2 C3 1.384(5) . ?
C2 C29 1.548(5) . ?
C3 C4 1.403(6) . ?
C4 C5 1.384(6) . ?
C4 C33 1.531(5) . ?
C5 C6 1.416(5) . ?
C6 C7 1.443(5) . ?
C7 N7 1.306(5) . ?
N7 C8 1.457(5) . ?
C8 C9 1.384(6) . ?
C8 C13 1.395(6) . ?
C9 C10 1.367(6) . ?
C10 C11 1.383(7) . ?
C11 C12 1.381(7) . ?
C12 C13 1.400(6) . ?
C13 C14 1.512(6) . ?
C14 C15 1.553(6) . ?
C15 C16 1.508(6) . ?
C16 C17 1.392(5) . ?
C16 C21 1.396(6) . ?
C17 C18 1.382(7) . ?
C18 C19 1.382(7) . ?
C19 C20 1.385(6) . ?
C20 C21 1.384(6) . ?
C21 N22 1.449(4) . ?
N22 C22 1.287(5) . ?
C22 C23 1.451(5) . ?
C23 C24 1.395(6) . ?
C23 C28 1.407(5) . ?
C24 C25 1.388(5) . ?
C25 C26 1.401(6) . ?
C25 C37 1.528(6) . ?
C26 C27 1.374(6) . ?
C27 C28 1.409(5) . ?
C27 C41 1.540(5) . ?
C28 O28 1.339(4) . ?
C29 C32 1.525(6) . ?
C29 C31 1.532(6) . ?
C29 C30 1.535(6) . ?
C33 C34 1.514(7) . ?
C33 C36 1.519(7) . ?
C33 C35 1.545(8) . ?
C37 C39 1.496(8) . ?
C37 C40 1.532(8) . ?
C37 C38 1.534(7) . ?
C41 C42 1.528(6) . ?
C41 C44 1.528(7) . ?
C41 C43 1.542(6) . ?
N50 C51 1.113(8) . ?
C51 C52 1.446(8) . ?
